data_7043329
loop_
_publ_author_name
'Leszczy\'nski, Micha\/l Krzysztof'
'Justyniak, Iwona'
'Zelga, Karolina'
'Lewinski, Janusz'

_publ_section_title
;
 From ethylzinc guanidinate to [Zn10O4]-supertetrahedron
;
_journal_name_full 'Dalton Trans.'
_journal_paper_doi 10.1039/C7DT01619K
_journal_year 2017
_chemical_formula_sum 'C64 H116 N24 O4 Zn10'
_chemical_formula_weight 1939.50
_space_group_crystal_system tetragonal
_space_group_IT_number 86
_space_group_name_Hall '-P 4bc'
_space_group_name_H-M_alt 'P 42/n'
_symmetry_space_group_name_Hall '-P 4bc'
_symmetry_space_group_name_H-M 'P 42/n :2'
_atom_sites_solution_hydrogens geom
_audit_creation_method SHELXL-2016/4
_audit_update_record
;
2017-04-20 deposited with the CCDC.
2017-06-14 downloaded from the CCDC.
;
_cell_angle_alpha 90
_cell_angle_beta 90
_cell_angle_gamma 90
_cell_formula_units_Z 2
_cell_length_a 13.2190(4)
_cell_length_b 13.2190(4)
_cell_length_c 20.9750(5)
_cell_measurement_reflns_used 4184
_cell_measurement_temperature 100(2)
_cell_measurement_theta_max 27.485
_cell_measurement_theta_min 0.998
_cell_volume 3665.21(18)
_computing_cell_refinement 'HKL Scalepack (Otwinowski & Minor 1997)'
_computing_data_collection KappaCCD
_computing_data_reduction 'Denzo and Scalepak (Otwinowski & Minor, 1997)'
_computing_structure_refinement 'SHELXL-2016/4 (Sheldrick, 2016)'
_diffrn_ambient_temperature 100(2)
_diffrn_measured_fraction_theta_full 0.998
_diffrn_measured_fraction_theta_max 0.996
_diffrn_measurement_device_type 'Nonius Kappa-CCD'
_diffrn_measurement_method 'area detector \w scans'
_diffrn_radiation_source 'fine-focus sealed tube'
_diffrn_radiation_type MoK\a
_diffrn_radiation_wavelength 0.71073
_diffrn_reflns_av_R_equivalents 0.0437
_diffrn_reflns_av_unetI/netI 0.0488
_diffrn_reflns_Laue_measured_fraction_full 0.998
_diffrn_reflns_Laue_measured_fraction_max 0.996
_diffrn_reflns_limit_h_max 17
_diffrn_reflns_limit_h_min -17
_diffrn_reflns_limit_k_max 12
_diffrn_reflns_limit_k_min -12
_diffrn_reflns_limit_l_max 24
_diffrn_reflns_limit_l_min -27
_diffrn_reflns_number 7994
_diffrn_reflns_point_group_measured_fraction_full 0.998
_diffrn_reflns_point_group_measured_fraction_max 0.996
_diffrn_reflns_theta_full 25.242
_diffrn_reflns_theta_max 27.483
_diffrn_reflns_theta_min 2.179
_exptl_absorpt_coefficient_mu 3.275
_exptl_absorpt_correction_T_max 0.721
_exptl_absorpt_correction_T_min 0.389
_exptl_absorpt_correction_type multi-scan
_exptl_absorpt_process_details 'Scalepak (Otwinowski, Minor, 1997)'
_exptl_crystal_colour colorless
_exptl_crystal_density_diffrn 1.757
_exptl_crystal_description plate
_exptl_crystal_F_000 2000
_exptl_crystal_size_max 0.36
_exptl_crystal_size_mid 0.25
_exptl_crystal_size_min 0.10
_refine_diff_density_max 0.863
_refine_diff_density_min -0.645
_refine_diff_density_rms 0.118
_refine_ls_extinction_method none
_refine_ls_goodness_of_fit_ref 1.079
_refine_ls_hydrogen_treatment constr
_refine_ls_matrix_type full
_refine_ls_number_parameters 232
_refine_ls_number_reflns 4194
_refine_ls_number_restraints 0
_refine_ls_restrained_S_all 1.079
_refine_ls_R_factor_all 0.0942
_refine_ls_R_factor_gt 0.0588
_refine_ls_shift/su_max 0.000
_refine_ls_shift/su_mean 0.000
_refine_ls_structure_factor_coef Fsqd
_refine_ls_weighting_details 'w=1/[\s^2^(Fo^2^)+(0.0512P)^2^+15.2107P] where P=(Fo^2^+2Fc^2^)/3'
_refine_ls_weighting_scheme calc
_refine_ls_wR_factor_gt 0.1358
_refine_ls_wR_factor_ref 0.1522
_reflns_Friedel_coverage 0.000
_reflns_number_gt 2960
_reflns_number_total 4194
_reflns_threshold_expression 'I > 2\s(I)'
_cod_data_source_file c7dt01619k2.cif
_cod_data_source_block shelx_comp2
_cod_original_cell_volume 3665.2(2)
_cod_database_code 7043329
_shelx_shelxl_version_number 2016/4
_shelx_space_group_comment
;
The symmetry employed for this shelxl refinement is uniquely defined
by the following loop, which should always be used as a source of
symmetry information in preference to the above space-group names.
They are only intended as comments.
;

loop_
_space_group_symop_operation_xyz
'x, y, z'
'-x+1/2, -y+1/2, z'
'-y, x+1/2, z+1/2'
'y+1/2, -x, z+1/2'
'-x, -y, -z'
'x-1/2, y-1/2, -z'
'y, -x-1/2, -z-1/2'
'-y-1/2, x, -z-1/2'

loop_
_atom_site_label
_atom_site_type_symbol
_atom_site_fract_x
_atom_site_fract_y
_atom_site_fract_z
_atom_site_U_iso_or_equiv
_atom_site_adp_type
_atom_site_occupancy
_atom_site_site_symmetry_order
_atom_site_calc_flag
_atom_site_refinement_flags_posn
_atom_site_refinement_flags_adp
_atom_site_refinement_flags_occupancy
C1 C 0.5107(5) 0.1821(5) 0.0582(3) 0.0502(16) Uani 1 1 d . . .
H1A H 0.486158 0.152628 0.017704 0.060 Uiso 1 1 calc R U .
H1B H 0.498397 0.255941 0.056424 0.060 Uiso 1 1 calc R U .
C2 C 0.6231(6) 0.1644(5) 0.0629(3) 0.0586(19) Uani 1 1 d . . .
H2A H 0.649081 0.196248 0.101808 0.088 Uiso 1 1 calc R U .
H2B H 0.656729 0.193831 0.025679 0.088 Uiso 1 1 calc R U .
H2C H 0.636477 0.091496 0.064394 0.088 Uiso 1 1 calc R U .
C3 C 0.4886(5) -0.0840(4) 0.1058(2) 0.0402(13) Uani 1 1 d . . .
H3A H 0.499092 -0.043708 0.066599 0.048 Uiso 1 1 calc R U .
H3B H 0.439993 -0.138818 0.096048 0.048 Uiso 1 1 calc R U .
C4 C 0.5868(5) -0.1285(5) 0.1270(3) 0.0448(14) Uani 1 1 d . . .
H4A H 0.635402 -0.073301 0.135885 0.054 Uiso 1 1 calc R U .
H4B H 0.614994 -0.170597 0.092265 0.054 Uiso 1 1 calc R U .
C5 C 0.5743(5) -0.1921(5) 0.1857(3) 0.0454(14) Uani 1 1 d . . .
H5A H 0.558375 -0.262627 0.173347 0.054 Uiso 1 1 calc R U .
H5B H 0.638324 -0.192633 0.210223 0.054 Uiso 1 1 calc R U .
C6 C 0.4815(5) -0.2072(5) 0.2853(3) 0.0473(15) Uani 1 1 d . . .
H6A H 0.542613 -0.196786 0.311771 0.057 Uiso 1 1 calc R U .
H6B H 0.475941 -0.280408 0.275886 0.057 Uiso 1 1 calc R U .
C7 C 0.3895(5) -0.1734(5) 0.3219(3) 0.0485(15) Uani 1 1 d . . .
H7A H 0.327231 -0.197612 0.300536 0.058 Uiso 1 1 calc R U .
H7B H 0.391048 -0.201556 0.365658 0.058 Uiso 1 1 calc R U .
C8 C 0.3902(5) -0.0610(5) 0.3243(3) 0.0473(15) Uani 1 1 d . . .
H8A H 0.330901 -0.036936 0.348833 0.057 Uiso 1 1 calc R U .
H8B H 0.452053 -0.037646 0.346542 0.057 Uiso 1 1 calc R U .
C9 C 0.4426(4) -0.0619(4) 0.2145(2) 0.0378(12) Uani 1 1 d . . .
C10 C 0.1446(5) -0.0594(5) 0.1989(3) 0.0504(16) Uani 1 1 d . . .
H10A H 0.070317 -0.049806 0.197307 0.060 Uiso 1 1 calc R U .
H10B H 0.164431 -0.069461 0.243939 0.060 Uiso 1 1 calc R U .
C11 C 0.1733(5) -0.1504(5) 0.1606(3) 0.0545(17) Uani 1 1 d . . .
H11A H 0.141468 -0.211766 0.178743 0.065 Uiso 1 1 calc R U .
H11B H 0.247649 -0.159641 0.161222 0.065 Uiso 1 1 calc R U .
C12 C 0.1372(6) -0.1341(5) 0.0928(3) 0.0565(18) Uani 1 1 d . . .
H12A H 0.166803 -0.186424 0.064655 0.068 Uiso 1 1 calc R U .
H12B H 0.062607 -0.140779 0.091112 0.068 Uiso 1 1 calc R U .
C13 C 0.1456(5) -0.0202(5) 0.0037(3) 0.0521(16) Uani 1 1 d . . .
H13A H 0.073140 -0.034014 -0.004612 0.063 Uiso 1 1 calc R U .
H13B H 0.185989 -0.068831 -0.021594 0.063 Uiso 1 1 calc R U .
C14 C 0.1704(5) 0.0865(5) -0.0176(3) 0.0521(16) Uani 1 1 d . . .
H14A H 0.115305 0.133520 -0.005595 0.062 Uiso 1 1 calc R U .
H14B H 0.179498 0.089063 -0.064408 0.062 Uiso 1 1 calc R U .
C15 C 0.2694(5) 0.1157(5) 0.0165(2) 0.0441(15) Uani 1 1 d . . .
H15A H 0.322492 0.065073 0.007218 0.053 Uiso 1 1 calc R U .
H15B H 0.293035 0.182498 0.001212 0.053 Uiso 1 1 calc R U .
C16 C 0.2037(5) 0.0379(4) 0.1104(3) 0.0410(13) Uani 1 1 d . . .
O1 O 0.3605(3) 0.2057(3) 0.19412(15) 0.0370(9) Uani 1 1 d . . .
N1 N 0.4479(4) -0.0196(4) 0.1559(2) 0.0392(11) Uani 1 1 d . . .
N2 N 0.4922(4) -0.1514(4) 0.2257(2) 0.0393(11) Uani 1 1 d . . .
N3 N 0.3874(4) -0.0176(4) 0.2597(2) 0.0416(11) Uani 1 1 d . . .
N4 N 0.1950(4) 0.0301(4) 0.1734(2) 0.0412(11) Uani 1 1 d . . .
N5 N 0.1663(4) -0.0348(4) 0.0704(2) 0.0467(12) Uani 1 1 d . . .
N6 N 0.2502(4) 0.1198(4) 0.0857(2) 0.0426(12) Uani 1 1 d . . .
ZN1 Zn 0.43001(5) 0.12455(5) 0.12938(3) 0.0398(2) Uani 1 1 d . . .
ZN2 Zn 0.29266(5) 0.09143(5) 0.23802(3) 0.0379(2) Uani 1 1 d . . .
ZN3 Zn 0.250000 0.250000 0.13661(4) 0.0376(2) Uani 1 2 d S T P

loop_
_atom_site_aniso_label
_atom_site_aniso_U_11
_atom_site_aniso_U_22
_atom_site_aniso_U_33
_atom_site_aniso_U_23
_atom_site_aniso_U_13
_atom_site_aniso_U_12
C1 0.070(5) 0.053(4) 0.028(3) -0.008(3) 0.014(3) -0.011(3)
C2 0.081(5) 0.045(4) 0.049(4) 0.000(3) 0.020(3) -0.013(3)
C3 0.057(4) 0.036(3) 0.028(2) -0.002(2) 0.004(2) -0.007(3)
C4 0.052(4) 0.048(4) 0.035(3) -0.010(3) -0.003(3) 0.005(3)
C5 0.043(3) 0.044(4) 0.049(3) 0.000(3) -0.001(3) 0.000(3)
C6 0.054(4) 0.055(4) 0.033(3) 0.009(3) -0.007(3) 0.004(3)
C7 0.048(4) 0.061(4) 0.037(3) 0.017(3) 0.001(3) 0.008(3)
C8 0.053(4) 0.060(4) 0.029(3) 0.013(3) 0.007(3) 0.002(3)
C9 0.042(3) 0.043(3) 0.029(2) 0.004(2) -0.004(2) -0.007(3)
C10 0.062(4) 0.045(4) 0.045(3) 0.010(3) 0.002(3) -0.010(3)
C11 0.058(4) 0.046(4) 0.060(4) 0.010(3) 0.007(3) -0.014(3)
C12 0.076(5) 0.046(4) 0.047(3) -0.005(3) 0.009(3) -0.024(3)
C13 0.058(4) 0.059(4) 0.040(3) -0.005(3) -0.007(3) -0.007(3)
C14 0.066(4) 0.060(4) 0.030(3) 0.000(3) -0.004(3) 0.007(3)
C15 0.072(4) 0.039(3) 0.021(2) -0.007(2) 0.003(3) -0.006(3)
C16 0.049(4) 0.039(3) 0.036(3) 0.001(2) 0.001(3) -0.003(3)
O1 0.047(2) 0.041(2) 0.0223(16) -0.0051(15) 0.0031(15) -0.0003(17)
N1 0.052(3) 0.038(3) 0.027(2) 0.0037(19) 0.005(2) -0.004(2)
N2 0.040(3) 0.047(3) 0.032(2) -0.003(2) 0.004(2) 0.001(2)
N3 0.052(3) 0.047(3) 0.025(2) 0.004(2) 0.007(2) 0.003(2)
N4 0.056(3) 0.036(3) 0.032(2) 0.004(2) -0.001(2) -0.008(2)
N5 0.064(3) 0.041(3) 0.035(2) -0.003(2) -0.001(2) -0.007(2)
N6 0.070(4) 0.036(3) 0.022(2) -0.0004(18) 0.000(2) -0.009(2)
ZN1 0.0547(5) 0.0384(4) 0.0263(3) 0.0009(3) 0.0087(3) -0.0012(3)
ZN2 0.0471(4) 0.0427(4) 0.0238(3) 0.0019(3) 0.0043(3) 0.0002(3)
ZN3 0.0565(6) 0.0355(5) 0.0208(4) 0.000 0.000 -0.0016(4)

loop_
_atom_type_symbol
_atom_type_description
_atom_type_scat_dispersion_real
_atom_type_scat_dispersion_imag
_atom_type_scat_source
C C 0.0033 0.0016 'International Tables Vol C Tables 4.2.6.8 and 6.1.1.4'
H H 0.0000 0.0000 'International Tables Vol C Tables 4.2.6.8 and 6.1.1.4'
O O 0.0106 0.0060 'International Tables Vol C Tables 4.2.6.8 and 6.1.1.4'
N N 0.0061 0.0033 'International Tables Vol C Tables 4.2.6.8 and 6.1.1.4'
Zn Zn 0.2839 1.4301 'International Tables Vol C Tables 4.2.6.8 and 6.1.1.4'

loop_
_geom_angle_atom_site_label_1
_geom_angle_atom_site_label_2
_geom_angle_atom_site_label_3
_geom_angle
_geom_angle_site_symmetry_1
_geom_angle_site_symmetry_3
C2 C1 ZN1 114.9(4) . .
C2 C1 H1A 108.6 . .
ZN1 C1 H1A 108.6 . .
C2 C1 H1B 108.6 . .
ZN1 C1 H1B 108.6 . .
H1A C1 H1B 107.5 . .
C1 C2 H2A 109.5 . .
C1 C2 H2B 109.5 . .
H2A C2 H2B 109.5 . .
C1 C2 H2C 109.5 . .
H2A C2 H2C 109.5 . .
H2B C2 H2C 109.5 . .
N1 C3 C4 109.7(4) . .
N1 C3 H3A 109.7 . .
C4 C3 H3A 109.7 . .
N1 C3 H3B 109.7 . .
C4 C3 H3B 109.7 . .
H3A C3 H3B 108.2 . .
C3 C4 C5 111.7(5) . .
C3 C4 H4A 109.3 . .
C5 C4 H4A 109.3 . .
C3 C4 H4B 109.3 . .
C5 C4 H4B 109.3 . .
H4A C4 H4B 107.9 . .
N2 C5 C4 110.0(5) . .
N2 C5 H5A 109.7 . .
C4 C5 H5A 109.7 . .
N2 C5 H5B 109.7 . .
C4 C5 H5B 109.7 . .
H5A C5 H5B 108.2 . .
N2 C6 C7 111.4(5) . .
N2 C6 H6A 109.3 . .
C7 C6 H6A 109.3 . .
N2 C6 H6B 109.3 . .
C7 C6 H6B 109.3 . .
H6A C6 H6B 108.0 . .
C8 C7 C6 107.9(5) . .
C8 C7 H7A 110.1 . .
C6 C7 H7A 110.1 . .
C8 C7 H7B 110.1 . .
C6 C7 H7B 110.1 . .
H7A C7 H7B 108.4 . .
N3 C8 C7 111.0(5) . .
N3 C8 H8A 109.4 . .
C7 C8 H8A 109.4 . .
N3 C8 H8B 109.4 . .
C7 C8 H8B 109.4 . .
H8A C8 H8B 108.0 . .
N3 C9 N1 119.6(5) . .
N3 C9 N2 121.3(5) . .
N1 C9 N2 119.1(5) . .
N4 C10 C11 109.9(5) . .
N4 C10 H10A 109.7 . .
C11 C10 H10A 109.7 . .
N4 C10 H10B 109.7 . .
C11 C10 H10B 109.7 . .
H10A C10 H10B 108.2 . .
C10 C11 C12 108.0(6) . .
C10 C11 H11A 110.1 . .
C12 C11 H11A 110.1 . .
C10 C11 H11B 110.1 . .
C12 C11 H11B 110.1 . .
H11A C11 H11B 108.4 . .
N5 C12 C11 110.5(5) . .
N5 C12 H12A 109.5 . .
C11 C12 H12A 109.5 . .
N5 C12 H12B 109.5 . .
C11 C12 H12B 109.5 . .
H12A C12 H12B 108.1 . .
N5 C13 C14 111.7(5) . .
N5 C13 H13A 109.3 . .
C14 C13 H13A 109.3 . .
N5 C13 H13B 109.3 . .
C14 C13 H13B 109.3 . .
H13A C13 H13B 107.9 . .
C13 C14 C15 106.3(5) . .
C13 C14 H14A 110.5 . .
C15 C14 H14A 110.5 . .
C13 C14 H14B 110.5 . .
C15 C14 H14B 110.5 . .
H14A C14 H14B 108.7 . .
N6 C15 C14 108.7(5) . .
N6 C15 H15A 110.0 . .
C14 C15 H15A 110.0 . .
N6 C15 H15B 110.0 . .
C14 C15 H15B 110.0 . .
H15A C15 H15B 108.3 . .
N4 C16 N6 119.0(5) . .
N4 C16 N5 121.6(5) . .
N6 C16 N5 119.5(5) . .
ZN2 O1 ZN1 132.9(2) 8_656 .
ZN2 O1 ZN3 120.90(19) 8_656 .
ZN1 O1 ZN3 94.91(14) . .
ZN2 O1 ZN2 105.02(15) 8_656 .
ZN1 O1 ZN2 96.71(16) . .
ZN3 O1 ZN2 100.06(17) . .
C9 N1 C3 115.7(5) . .
C9 N1 ZN1 129.9(4) . .
C3 N1 ZN1 113.6(3) . .
C9 N2 C6 122.4(5) . .
C9 N2 C5 124.8(5) . .
C6 N2 C5 112.0(5) . .
C9 N3 C8 118.1(5) . .
C9 N3 ZN2 120.5(4) . .
C8 N3 ZN2 121.0(4) . .
C16 N4 C10 117.8(5) . .
C16 N4 ZN2 125.0(4) . .
C10 N4 ZN2 111.6(4) . .
C16 N5 C13 124.8(5) . .
C16 N5 C12 122.3(5) . .
C13 N5 C12 112.8(5) . .
C16 N6 C15 115.3(5) . .
C16 N6 ZN3 118.6(4) . .
C15 N6 ZN3 123.4(4) . .
O1 ZN1 C1 124.3(2) . .
O1 ZN1 N1 112.60(17) . .
C1 ZN1 N1 120.7(2) . .
O1 ZN1 ZN3 42.85(11) . .
C1 ZN1 ZN3 105.1(2) . .
N1 ZN1 ZN3 128.79(14) . .
O1 ZN1 ZN2 41.95(11) . .
C1 ZN1 ZN2 165.7(2) . .
N1 ZN1 ZN2 73.49(13) . .
ZN3 ZN1 ZN2 62.59(2) . .
O1 ZN2 N3 116.69(16) 7_566 .
O1 ZN2 O1 111.1(2) 7_566 .
N3 ZN2 O1 112.25(18) . .
O1 ZN2 N4 104.04(18) 7_566 .
N3 ZN2 N4 105.4(2) . .
O1 ZN2 N4 106.30(16) . .
O1 ZN2 ZN1 152.29(12) 7_566 .
N3 ZN2 ZN1 84.00(13) . .
O1 ZN2 ZN1 41.34(10) . .
N4 ZN2 ZN1 86.31(13) . .
O1 ZN2 ZN3 100.24(11) 7_566 .
N3 ZN2 ZN3 141.93(13) . .
O1 ZN2 ZN3 39.97(11) . .
N4 ZN2 ZN3 72.06(13) . .
ZN1 ZN2 ZN3 58.031(19) . .
O1 ZN2 ZN2 83.86(11) 7_566 8_656
N3 ZN2 ZN2 106.04(16) . 8_656
O1 ZN2 ZN2 36.97(9) . 8_656
N4 ZN2 ZN2 139.39(13) . 8_656
ZN1 ZN2 ZN2 72.20(3) . 8_656
ZN3 ZN2 ZN2 67.334(16) . 8_656
O1 ZN2 ZN2 38.01(11) 7_566 7_566
N3 ZN2 ZN2 150.43(13) . 7_566
O1 ZN2 ZN2 94.96(11) . 7_566
N4 ZN2 ZN2 76.21(15) . 7_566
ZN1 ZN2 ZN2 125.36(3) . 7_566
ZN3 ZN2 ZN2 67.334(16) . 7_566
ZN2 ZN2 ZN2 88.505(7) 8_656 7_566
O1 ZN3 O1 105.05(19) . 2
O1 ZN3 N6 93.97(18) . .
O1 ZN3 N6 124.95(18) 2 .
O1 ZN3 N6 124.95(18) . 2
O1 ZN3 N6 93.97(18) 2 2
N6 ZN3 N6 116.3(2) . 2
O1 ZN3 ZN1 42.23(10) . .
O1 ZN3 ZN1 143.50(10) 2 .
N6 ZN3 ZN1 59.10(15) . .
N6 ZN3 ZN1 117.28(15) 2 .
O1 ZN3 ZN1 143.50(10) . 2
O1 ZN3 ZN1 42.23(10) 2 2
N6 ZN3 ZN1 117.29(15) . 2
N6 ZN3 ZN1 59.10(15) 2 2
ZN1 ZN3 ZN1 174.02(4) . 2
O1 ZN3 ZN2 85.10(10) . 2
O1 ZN3 ZN2 39.98(11) 2 2
N6 ZN3 ZN2 162.82(13) . 2
N6 ZN3 ZN2 77.48(13) 2 2
ZN1 ZN3 ZN2 125.62(3) . 2
ZN1 ZN3 ZN2 59.381(18) 2 2
O1 ZN3 ZN2 39.98(11) . .
O1 ZN3 ZN2 85.10(10) 2 .
N6 ZN3 ZN2 77.48(13) . .
N6 ZN3 ZN2 162.82(13) 2 .
ZN1 ZN3 ZN2 59.382(18) . .
ZN1 ZN3 ZN2 125.62(3) 2 .
ZN2 ZN3 ZN2 91.16(3) 2 .

loop_
_geom_bond_atom_site_label_1
_geom_bond_atom_site_label_2
_geom_bond_distance
_geom_bond_site_symmetry_2
C1 C2 1.507(10) .
C1 ZN1 1.986(6) .
C1 H1A 0.9900 .
C1 H1B 0.9900 .
C2 H2A 0.9800 .
C2 H2B 0.9800 .
C2 H2C 0.9800 .
C3 N1 1.455(7) .
C3 C4 1.493(8) .
C3 H3A 0.9900 .
C3 H3B 0.9900 .
C4 C5 1.500(8) .
C4 H4A 0.9900 .
C4 H4B 0.9900 .
C5 N2 1.473(7) .
C5 H5A 0.9900 .
C5 H5B 0.9900 .
C6 N2 1.459(7) .
C6 C7 1.507(9) .
C6 H6A 0.9900 .
C6 H6B 0.9900 .
C7 C8 1.487(9) .
C7 H7A 0.9900 .
C7 H7B 0.9900 .
C8 N3 1.471(6) .
C8 H8A 0.9900 .
C8 H8B 0.9900 .
C9 N3 1.333(7) .
C9 N1 1.352(6) .
C9 N2 1.372(7) .
C10 N4 1.458(7) .
C10 C11 1.496(9) .
C10 H10A 0.9900 .
C10 H10B 0.9900 .
C11 C12 1.515(9) .
C11 H11A 0.9900 .
C11 H11B 0.9900 .
C12 N5 1.446(8) .
C12 H12A 0.9900 .
C12 H12B 0.9900 .
C13 N5 1.439(7) .
C13 C14 1.515(9) .
C13 H13A 0.9900 .
C13 H13B 0.9900 .
C14 C15 1.540(9) .
C14 H14A 0.9900 .
C14 H14B 0.9900 .
C15 N6 1.473(6) .
C15 H15A 0.9900 .
C15 H15B 0.9900 .
C16 N4 1.331(7) .
C16 N6 1.349(7) .
C16 N5 1.369(7) .
O1 ZN2 1.937(3) 8_656
O1 ZN1 1.959(3) .
O1 ZN3 1.983(4) .
O1 ZN2 1.983(4) .
N1 ZN1 2.000(5) .
N3 ZN2 1.963(5) .
N4 ZN2 2.040(5) .
N6 ZN3 2.026(5) .
ZN1 ZN3 2.9044(7) .
ZN1 ZN2 2.9463(9) .
ZN2 O1 1.937(3) 7_566
ZN2 ZN3 3.0392(8) .
ZN2 ZN2 3.1106(10) 8_656
ZN2 ZN2 3.1106(10) 7_566
ZN3 O1 1.983(4) 2
ZN3 N6 2.026(5) 2
ZN3 ZN1 2.9044(7) 2
ZN3 ZN2 3.0392(8) 2
